data_8102284
loop_
_publ_author_name
'Tian-Xi Wang'
'Ge Song'
'Hong-Wei You'

_publ_section_title
;
 Crystal structure of monoaqua-bis(N-p-acetamidobenzenesulfonyl
 glycinato)(2,2'-bipyridine)cadmium(II) - ethanol - water (1:1:2),
 [Cd(C10H8N2)(H2O)(C10H11N2O5S)2] &#x00B7; C2H6O &#x00B7; 2H2O
;
_journal_issue 2
_journal_name_full 'Zeitschrift f\"ur Kristallographie - New Crystal Structures'
_journal_page_first 160
_journal_volume 223
_journal_year 2008
_chemical_formula_sum 'C32 H42 Cd N6 O14 S2'
_chemical_formula_weight 911.24
_space_group_IT_number 14
_symmetry_cell_setting monoclinic
_symmetry_space_group_name_Hall '-P 2ybc'
_symmetry_space_group_name_H-M 'P 1 21/c 1'
_atom_sites_solution_hydrogens geom
_atom_sites_solution_primary direct
_atom_sites_solution_secondary difmap
_audit_creation_method SHELXL-97
_audit_update_record
;
2008-01-11 # Formatted by publCIF
;
_cell_angle_alpha 90.00
_cell_angle_beta 92.3250(10)
_cell_angle_gamma 90.00
_cell_formula_units_Z 4
_cell_length_a 11.3106(8)
_cell_length_b 11.8976(8)
_cell_length_c 29.058(2)
_cell_measurement_reflns_used 8380
_cell_measurement_temperature 291(2)
_cell_measurement_theta_max 26.17
_cell_measurement_theta_min 2.49
_cell_volume 3907.1(5)
_computing_cell_refinement 'Bruker SMART'
_computing_data_collection 'Bruker SMART'
_computing_data_reduction 'Bruker SAINT'
_computing_molecular_graphics 'Bruker SHELXTL'
_computing_publication_material 'Bruker SHELXTL'
_computing_structure_refinement 'SHELXL-97 (Sheldrick, 1997)'
_computing_structure_solution 'SHELXS-97 (Sheldrick, 1990)'
_diffrn_ambient_temperature 291(2)
_diffrn_measured_fraction_theta_full 0.998
_diffrn_measured_fraction_theta_max 0.998
_diffrn_measurement_device_type 'CCD area detector'
_diffrn_measurement_method 'phi and omega scans'
_diffrn_radiation_monochromator graphite
_diffrn_radiation_source 'fine-focus sealed tube'
_diffrn_radiation_type MoK\a
_diffrn_radiation_wavelength 0.71073
_diffrn_reflns_av_R_equivalents 0.0288
_diffrn_reflns_av_sigmaI/netI 0.0256
_diffrn_reflns_limit_h_max 13
_diffrn_reflns_limit_h_min -13
_diffrn_reflns_limit_k_max 14
_diffrn_reflns_limit_k_min -14
_diffrn_reflns_limit_l_max 35
_diffrn_reflns_limit_l_min -35
_diffrn_reflns_number 29167
_diffrn_reflns_theta_full 25.50
_diffrn_reflns_theta_max 25.50
_diffrn_reflns_theta_min 2.49
_diffrn_standards_number 0
_exptl_absorpt_coefficient_mu 0.738
_exptl_absorpt_correction_T_max 0.8725
_exptl_absorpt_correction_T_min 0.7512
_exptl_absorpt_correction_type multi-scan
_exptl_absorpt_process_details sadabs
_exptl_crystal_colour colour
_exptl_crystal_density_diffrn 1.549
_exptl_crystal_density_method 'not measured'
_exptl_crystal_description block
_exptl_crystal_F_000 1872
_exptl_crystal_size_max 0.41
_exptl_crystal_size_mid 0.24
_exptl_crystal_size_min 0.19
_refine_diff_density_max 0.413
_refine_diff_density_min -0.328
_refine_diff_density_rms 0.051
_refine_ls_extinction_method none
_refine_ls_goodness_of_fit_ref 1.026
_refine_ls_hydrogen_treatment constr
_refine_ls_matrix_type full
_refine_ls_number_parameters 500
_refine_ls_number_reflns 7254
_refine_ls_number_restraints 294
_refine_ls_restrained_S_all 1.016
_refine_ls_R_factor_all 0.0471
_refine_ls_R_factor_gt 0.0317
_refine_ls_shift/su_max 0.001
_refine_ls_shift/su_mean 0.000
_refine_ls_structure_factor_coef Fsqd
_refine_ls_weighting_details 'calc w=1/[\s^2^(Fo^2^)+(0.0399P)^2^+1.6559P] where P=(Fo^2^+2Fc^2^)/3'
_refine_ls_weighting_scheme calc
_refine_ls_wR_factor_gt 0.0750
_refine_ls_wR_factor_ref 0.0833
_reflns_number_gt 5666
_reflns_number_total 7254
_reflns_threshold_expression >2sigma(I)
_cod_data_source_file 1267-2264.cff
_cod_data_source_block a
_cod_depositor_comments
;
The following automatic conversions were performed:
'_symmetry_cell_setting' value 'Monoclinic' changed to 'monoclinic'
according to '/home/saulius/struct/CIF-dictionaries/cif_core.dic'
dictionary named 'cif_core.dic' version 2.4.1 from 2010-06-29.

Automatic conversion script
Id: cif_fix_enum 1555 2011-01-17 13:19:09Z saulius 
;
_cod_original_sg_symbol_H-M P2(1)/c
_cod_database_code 8102284

loop_
_symmetry_equiv_pos_as_xyz
'x, y, z'
'-x, y+1/2, -z+1/2'
'-x, -y, -z'
'x, -y-1/2, z-1/2'

loop_
_atom_site_label
_atom_site_type_symbol
_atom_site_fract_x
_atom_site_fract_y
_atom_site_fract_z
_atom_site_U_iso_or_equiv
_atom_site_adp_type
_atom_site_occupancy
_atom_site_symmetry_multiplicity
_atom_site_calc_flag
_atom_site_refinement_flags
_atom_site_disorder_assembly
_atom_site_disorder_group
Cd1 Cd 0.561016(17) 0.696741(18) 0.222704(7) 0.04731(8) Uani 1 1 d . . .
S1 S 0.82514(6) 0.98019(7) 0.38242(3) 0.0546(2) Uani 1 1 d U . .
S2 S 0.23165(6) 1.00585(6) 0.10149(2) 0.04393(17) Uani 1 1 d U . .
O1 O 0.7112(2) 0.66769(19) 0.28303(8) 0.0670(6) Uani 1 1 d U . .
O2 O 0.64933(19) 0.8406(2) 0.27169(8) 0.0646(6) Uani 1 1 d U . .
O3 O 0.8559(2) 1.0964(2) 0.37864(9) 0.0825(8) Uani 1 1 d U . .
O4 O 0.89729(18) 0.9066(2) 0.41058(8) 0.0713(7) Uani 1 1 d U . .
O5 O 0.3024(2) 0.79634(18) 0.46925(9) 0.0732(7) Uani 1 1 d U . .
O6 O 0.37423(17) 0.73335(17) 0.20077(8) 0.0580(5) Uani 1 1 d U . .
O7 O 0.44986(18) 0.90018(18) 0.18725(8) 0.0624(6) Uani 1 1 d U . .
O8 O 0.21104(17) 1.12403(16) 0.09510(7) 0.0549(5) Uani 1 1 d U . .
O9 O 0.15172(16) 0.92656(17) 0.07964(7) 0.0562(5) Uani 1 1 d U . .
O10 O 0.71634(18) 0.71724(17) 0.03726(9) 0.0637(6) Uani 1 1 d U . .
O11 O 0.45577(19) 0.5886(2) 0.27513(9) 0.0829(8) Uani 1 1 d . . .
H1W H 0.3953 0.5580 0.2641 0.124 Uiso 1 1 d R . .
H2W H 0.4982 0.5432 0.2900 0.124 Uiso 1 1 d R . .
O12 O 0.2097(2) 0.5986(2) 0.24133(11) 0.0860(8) Uani 1 1 d U . .
H12 H 0.2468 0.6482 0.2286 0.129 Uiso 1 1 calc R . .
O13 O 0.0584(3) 0.6575(3) 0.39070(11) 0.1161(11) Uani 1 1 d . . .
H3W H 0.0936 0.6343 0.4153 0.174 Uiso 1 1 d R . .
H4W H -0.0087 0.6915 0.3987 0.174 Uiso 1 1 d R . .
O14 O 0.16074(18) 0.61524(18) 0.48024(8) 0.0680(6) Uani 1 1 d . . .
H5W H 0.2043 0.6701 0.4867 0.102 Uiso 1 1 d R . .
H6W H 0.1408 0.5832 0.5042 0.102 Uiso 1 1 d R . .
N1 N 0.8227(2) 0.9298(2) 0.33140(8) 0.0574(6) Uani 1 1 d U . .
H1 H 0.8241 0.9754 0.3085 0.069 Uiso 1 1 calc R . .
N2 N 0.34257(19) 0.97990(19) 0.45636(8) 0.0464(6) Uani 1 1 d U . .
H2 H 0.3142 1.0466 0.4589 0.056 Uiso 1 1 calc R . .
N3 N 0.22920(19) 0.98514(19) 0.15587(8) 0.0466(6) Uani 1 1 d U . .
H3 H 0.2210 1.0415 0.1740 0.056 Uiso 1 1 calc R . .
N4 N 0.71136(19) 0.90753(19) 0.03526(8) 0.0473(6) Uani 1 1 d U . .
H4D H 0.7520 0.9659 0.0285 0.057 Uiso 1 1 calc R . .
N5 N 0.7034(2) 0.7533(2) 0.17172(9) 0.0549(6) Uani 1 1 d U . .
N6 N 0.6415(2) 0.5388(2) 0.18827(8) 0.0544(6) Uani 1 1 d U . .
C1 C 0.7177(3) 0.7715(3) 0.29060(10) 0.0521(7) Uani 1 1 d U . .
C2 C 0.8184(3) 0.8109(3) 0.32246(11) 0.0605(8) Uani 1 1 d U . .
H2A H 0.8131 0.7720 0.3516 0.073 Uiso 1 1 calc R . .
H2B H 0.8924 0.7887 0.3093 0.073 Uiso 1 1 calc R . .
C3 C 0.6812(2) 0.9760(2) 0.40372(9) 0.0448(6) Uani 1 1 d U . .
C4 C 0.6089(3) 1.0687(2) 0.39873(10) 0.0521(7) Uani 1 1 d U . .
H4 H 0.6353 1.1324 0.3837 0.063 Uiso 1 1 calc R . .
C5 C 0.4973(3) 1.0669(2) 0.41609(10) 0.0509(7) Uani 1 1 d U . .
H5 H 0.4490 1.1299 0.4128 0.061 Uiso 1 1 calc R . .
C6 C 0.4562(2) 0.9731(2) 0.43828(9) 0.0407(6) Uani 1 1 d U . .
C7 C 0.5286(2) 0.8781(2) 0.44220(10) 0.0512(7) Uani 1 1 d U . .
H7 H 0.5012 0.8134 0.4562 0.061 Uiso 1 1 calc R . .
C8 C 0.6403(3) 0.8801(2) 0.42532(10) 0.0514(7) Uani 1 1 d U . .
H8 H 0.6887 0.8172 0.4283 0.062 Uiso 1 1 calc R . .
C9 C 0.2723(2) 0.8954(3) 0.47020(10) 0.0490(7) Uani 1 1 d U . .
C10 C 0.1526(3) 0.9315(3) 0.48574(12) 0.0638(9) Uani 1 1 d U . .
H10A H 0.0934 0.9136 0.4623 0.096 Uiso 1 1 calc R . .
H10B H 0.1529 1.0111 0.4912 0.096 Uiso 1 1 calc R . .
H10C H 0.1353 0.8928 0.5137 0.096 Uiso 1 1 calc R . .
C11 C 0.3655(2) 0.8354(2) 0.18848(9) 0.0449(6) Uani 1 1 d U . .
C12 C 0.2405(2) 0.8731(2) 0.17520(11) 0.0514(7) Uani 1 1 d U . .
H12A H 0.2067 0.8200 0.1530 0.062 Uiso 1 1 calc R . .
H12B H 0.1935 0.8694 0.2024 0.062 Uiso 1 1 calc R . .
C13 C 0.3734(2) 0.9760(2) 0.08200(9) 0.0403(6) Uani 1 1 d U . .
C14 C 0.4631(3) 1.0547(2) 0.08686(10) 0.0513(7) Uani 1 1 d U . .
H14 H 0.4488 1.1238 0.1005 0.062 Uiso 1 1 calc R . .
C15 C 0.5735(2) 1.0303(2) 0.07138(11) 0.0523(7) Uani 1 1 d U . .
H15 H 0.6335 1.0835 0.0745 0.063 Uiso 1 1 calc R . .
C16 C 0.5966(2) 0.9275(2) 0.05114(9) 0.0412(6) Uani 1 1 d U . .
C17 C 0.5065(2) 0.8496(2) 0.04588(10) 0.0474(7) Uani 1 1 d U . .
H17 H 0.5206 0.7810 0.0318 0.057 Uiso 1 1 calc R . .
C18 C 0.3956(2) 0.8734(2) 0.06155(10) 0.0484(7) Uani 1 1 d U . .
H18 H 0.3355 0.8203 0.0584 0.058 Uiso 1 1 calc R . .
C19 C 0.7644(2) 0.8063(3) 0.02955(10) 0.0478(7) Uani 1 1 d U . .
C20 C 0.8887(3) 0.8121(3) 0.01302(12) 0.0615(8) Uani 1 1 d U . .
H20A H 0.9391 0.7640 0.0317 0.092 Uiso 1 1 calc R . .
H20B H 0.9170 0.8881 0.0154 0.092 Uiso 1 1 calc R . .
H20C H 0.8893 0.7880 -0.0185 0.092 Uiso 1 1 calc R . .
C21 C 0.7296(3) 0.8612(3) 0.16465(12) 0.0724(10) Uani 1 1 d U . .
H21 H 0.6756 0.9158 0.1729 0.087 Uiso 1 1 calc R . .
C22 C 0.8327(4) 0.8946(4) 0.14572(13) 0.0881(13) Uani 1 1 d U . .
H22 H 0.8481 0.9703 0.1408 0.106 Uiso 1 1 calc R . .
C23 C 0.9119(3) 0.8149(5) 0.13431(13) 0.0933(15) Uani 1 1 d U . .
H23 H 0.9838 0.8358 0.1224 0.112 Uiso 1 1 calc R . .
C24 C 0.8859(3) 0.7030(4) 0.14044(12) 0.0799(12) Uani 1 1 d U . .
H24 H 0.9389 0.6478 0.1319 0.096 Uiso 1 1 calc R . .
C25 C 0.7793(2) 0.6733(3) 0.15955(10) 0.0551(8) Uani 1 1 d U . .
C26 C 0.7422(3) 0.5550(3) 0.16614(10) 0.0569(8) Uani 1 1 d U . .
C27 C 0.8051(4) 0.4652(4) 0.14918(13) 0.0821(12) Uani 1 1 d U . .
H27 H 0.8753 0.4774 0.1343 0.098 Uiso 1 1 calc R . .
C28 C 0.7629(5) 0.3582(4) 0.15445(15) 0.1055(16) Uani 1 1 d U . .
H28 H 0.8041 0.2972 0.1431 0.127 Uiso 1 1 calc R . .
C29 C 0.6604(5) 0.3418(4) 0.17636(15) 0.0991(15) Uani 1 1 d U . .
H29 H 0.6304 0.2697 0.1800 0.119 Uiso 1 1 calc R . .
C30 C 0.6018(4) 0.4331(3) 0.19309(12) 0.0749(10) Uani 1 1 d U . .
H30 H 0.5321 0.4215 0.2083 0.090 Uiso 1 1 calc R . .
C31 C 0.0981(5) 0.6412(4) 0.2537(2) 0.134(2) Uani 1 1 d U . .
H31A H 0.0705 0.6942 0.2303 0.160 Uiso 1 1 calc R . .
H31B H 0.1086 0.6821 0.2825 0.160 Uiso 1 1 calc R . .
C32 C 0.0089(4) 0.5575(4) 0.25898(17) 0.1133(16) Uani 1 1 d U . .
H32A H -0.0285 0.5411 0.2295 0.170 Uiso 1 1 calc R . .
H32B H -0.0492 0.5849 0.2794 0.170 Uiso 1 1 calc R . .
H32C H 0.0445 0.4904 0.2716 0.170 Uiso 1 1 calc R . .

loop_
_atom_site_aniso_label
_atom_site_aniso_U_11
_atom_site_aniso_U_22
_atom_site_aniso_U_33
_atom_site_aniso_U_23
_atom_site_aniso_U_13
_atom_site_aniso_U_12
Cd1 0.03512(12) 0.05231(13) 0.05492(14) 0.00555(10) 0.00688(9) -0.00038(9)
S1 0.0398(4) 0.0638(5) 0.0608(5) -0.0105(4) 0.0090(3) -0.0137(3)
S2 0.0358(4) 0.0432(4) 0.0532(4) 0.0020(3) 0.0074(3) 0.0046(3)
O1 0.0792(16) 0.0616(14) 0.0592(14) -0.0025(11) -0.0101(12) -0.0059(12)
O2 0.0482(12) 0.0753(15) 0.0698(15) 0.0065(12) -0.0026(11) 0.0072(11)
O3 0.0659(15) 0.0670(15) 0.117(2) -0.0241(14) 0.0319(14) -0.0316(12)
O4 0.0416(12) 0.1080(19) 0.0637(14) -0.0128(13) -0.0042(10) 0.0032(12)
O5 0.0604(14) 0.0490(14) 0.112(2) 0.0105(13) 0.0276(13) -0.0060(11)
O6 0.0479(12) 0.0504(12) 0.0761(15) 0.0148(11) 0.0055(10) 0.0093(9)
O7 0.0445(12) 0.0592(13) 0.0833(16) -0.0046(11) -0.0008(11) -0.0061(10)
O8 0.0551(12) 0.0455(11) 0.0647(13) 0.0082(10) 0.0110(10) 0.0135(9)
O9 0.0387(10) 0.0622(13) 0.0680(14) -0.0072(11) 0.0067(9) -0.0048(9)
O10 0.0471(12) 0.0443(12) 0.1006(18) -0.0015(11) 0.0135(12) 0.0007(10)
O11 0.0483(13) 0.0894(18) 0.112(2) 0.0525(15) 0.0115(13) 0.0040(12)
O12 0.0753(17) 0.0686(16) 0.116(2) -0.0081(15) 0.0219(15) -0.0101(13)
O13 0.077(2) 0.162(3) 0.110(2) 0.015(2) 0.0163(17) -0.001(2)
O14 0.0514(13) 0.0593(13) 0.0944(17) 0.0054(12) 0.0140(12) -0.0012(10)
N1 0.0672(16) 0.0556(15) 0.0505(15) 0.0045(12) 0.0158(12) -0.0048(13)
N2 0.0421(13) 0.0418(13) 0.0558(15) -0.0031(11) 0.0077(11) 0.0001(10)
N3 0.0470(13) 0.0429(13) 0.0508(14) 0.0024(11) 0.0134(11) 0.0105(10)
N4 0.0375(12) 0.0450(13) 0.0604(15) 0.0038(11) 0.0139(11) -0.0028(10)
N5 0.0414(14) 0.0651(16) 0.0589(16) 0.0040(13) 0.0117(12) -0.0053(12)
N6 0.0535(15) 0.0594(16) 0.0501(15) -0.0013(12) 0.0009(12) -0.0001(12)
C1 0.0453(16) 0.068(2) 0.0435(16) 0.0036(15) 0.0106(13) -0.0008(15)
C2 0.0591(19) 0.061(2) 0.0606(19) -0.0081(16) -0.0054(15) 0.0062(16)
C3 0.0392(15) 0.0485(16) 0.0472(16) -0.0035(13) 0.0072(12) -0.0076(12)
C4 0.0531(17) 0.0401(15) 0.0642(19) 0.0087(14) 0.0132(14) -0.0073(13)
C5 0.0485(17) 0.0411(15) 0.0634(19) 0.0061(14) 0.0052(14) 0.0034(13)
C6 0.0374(14) 0.0426(15) 0.0422(15) -0.0027(12) 0.0018(11) -0.0048(11)
C7 0.0489(16) 0.0413(16) 0.0642(19) 0.0119(14) 0.0124(14) -0.0006(13)
C8 0.0455(16) 0.0448(16) 0.0644(19) 0.0067(14) 0.0090(14) 0.0053(13)
C9 0.0421(16) 0.0560(19) 0.0492(17) 0.0003(14) 0.0056(13) -0.0061(14)
C10 0.0465(18) 0.072(2) 0.074(2) -0.0075(18) 0.0150(16) -0.0053(16)
C11 0.0424(15) 0.0490(16) 0.0440(16) -0.0016(13) 0.0088(12) 0.0057(13)
C12 0.0405(15) 0.0502(17) 0.0643(19) 0.0129(14) 0.0128(13) 0.0043(13)
C13 0.0355(14) 0.0397(15) 0.0463(16) 0.0035(12) 0.0067(12) -0.0008(11)
C14 0.0504(17) 0.0394(15) 0.0652(19) -0.0075(14) 0.0151(14) -0.0027(13)
C15 0.0434(16) 0.0415(16) 0.073(2) -0.0032(14) 0.0135(14) -0.0113(12)
C16 0.0369(14) 0.0427(15) 0.0445(15) 0.0041(12) 0.0079(11) 0.0009(11)
C17 0.0404(15) 0.0425(15) 0.0595(18) -0.0089(13) 0.0047(13) 0.0017(12)
C18 0.0380(15) 0.0401(15) 0.0673(19) -0.0047(13) 0.0046(13) -0.0047(12)
C19 0.0377(14) 0.0562(18) 0.0499(17) -0.0046(14) 0.0053(12) 0.0035(14)
C20 0.0405(16) 0.074(2) 0.071(2) 0.0034(17) 0.0137(15) 0.0059(15)
C21 0.075(2) 0.076(2) 0.068(2) 0.0093(19) 0.0178(18) -0.0197(19)
C22 0.080(3) 0.115(3) 0.070(2) 0.015(2) 0.004(2) -0.046(3)
C23 0.049(2) 0.166(5) 0.065(2) 0.023(3) 0.0049(18) -0.041(3)
C24 0.0380(17) 0.135(4) 0.067(2) 0.012(2) 0.0108(16) 0.005(2)
C25 0.0335(15) 0.088(2) 0.0430(16) 0.0028(16) -0.0014(12) -0.0013(15)
C26 0.0501(18) 0.078(2) 0.0426(17) -0.0035(15) -0.0030(14) 0.0161(16)
C27 0.082(3) 0.102(3) 0.062(2) -0.009(2) 0.0020(19) 0.036(2)
C28 0.153(5) 0.090(3) 0.072(3) -0.013(2) -0.007(3) 0.051(3)
C29 0.159(5) 0.061(2) 0.077(3) -0.008(2) -0.009(3) 0.010(3)
C30 0.098(3) 0.060(2) 0.066(2) 0.0003(18) -0.002(2) -0.011(2)
C31 0.104(4) 0.100(4) 0.202(6) -0.041(4) 0.073(4) -0.015(3)
C32 0.074(3) 0.143(4) 0.124(4) 0.015(3) 0.021(3) -0.011(3)

loop_
_atom_type_symbol
_atom_type_description
_atom_type_scat_dispersion_real
_atom_type_scat_dispersion_imag
_atom_type_scat_source
C C 0.0033 0.0016 'International Tables Vol C Tables 4.2.6.8 and 6.1.1.4'
H H 0.0000 0.0000 'International Tables Vol C Tables 4.2.6.8 and 6.1.1.4'
N N 0.0061 0.0033 'International Tables Vol C Tables 4.2.6.8 and 6.1.1.4'
O O 0.0106 0.0060 'International Tables Vol C Tables 4.2.6.8 and 6.1.1.4'
S S 0.1246 0.1234 'International Tables Vol C Tables 4.2.6.8 and 6.1.1.4'
Cd Cd -0.8075 1.2024 'International Tables Vol C Tables 4.2.6.8 and 6.1.1.4'

loop_
_geom_angle_atom_site_label_1
_geom_angle_atom_site_label_2
_geom_angle_atom_site_label_3
_geom_angle
_geom_angle_site_symmetry_1
_geom_angle_site_symmetry_3
_geom_angle_publ_flag
O6 Cd1 N6 114.70(8) . . ?
O6 Cd1 N5 115.72(8) . . ?
N6 Cd1 N5 70.61(9) . . ?
O6 Cd1 O11 78.06(8) . . ?
N6 Cd1 O11 93.09(9) . . ?
N5 Cd1 O11 161.74(9) . . ?
O6 Cd1 O2 113.28(8) . . ?
N6 Cd1 O2 131.64(8) . . ?
N5 Cd1 O2 83.69(8) . . ?
O11 Cd1 O2 102.34(9) . . ?
O6 Cd1 O1 150.17(8) . . ?
N6 Cd1 O1 85.44(8) . . ?
N5 Cd1 O1 91.07(9) . . ?
O11 Cd1 O1 79.14(8) . . ?
O2 Cd1 O1 54.00(7) . . ?
O6 Cd1 C1 136.06(9) . . ?
N6 Cd1 C1 108.50(9) . . ?
N5 Cd1 C1 85.45(9) . . ?
O11 Cd1 C1 92.33(9) . . ?
O2 Cd1 C1 26.88(8) . . ?
O1 Cd1 C1 27.21(8) . . ?
O4 S1 O3 120.04(16) . . ?
O4 S1 N1 106.76(14) . . ?
O3 S1 N1 106.63(15) . . ?
O4 S1 C3 107.15(14) . . ?
O3 S1 C3 106.52(14) . . ?
N1 S1 C3 109.47(13) . . ?
O8 S2 O9 119.33(13) . . ?
O8 S2 N3 105.62(12) . . ?
O9 S2 N3 107.42(13) . . ?
O8 S2 C13 107.53(12) . . ?
O9 S2 C13 106.91(12) . . ?
N3 S2 C13 109.84(12) . . ?
C1 O1 Cd1 91.17(19) . . ?
C1 O2 Cd1 91.5(2) . . ?
C11 O6 Cd1 109.28(18) . . ?
Cd1 O11 H1W 114.9 . . ?
Cd1 O11 H2W 113.3 . . ?
H1W O11 H2W 111.4 . . ?
C31 O12 H12 109.5 . . ?
H3W O13 H4W 107.4 . . ?
H5W O14 H6W 110.3 . . ?
C2 N1 S1 122.4(2) . . ?
C2 N1 H1 118.8 . . ?
S1 N1 H1 118.8 . . ?
C9 N2 C6 128.5(2) . . ?
C9 N2 H2 115.7 . . ?
C6 N2 H2 115.7 . . ?
C12 N3 S2 121.3(2) . . ?
C12 N3 H3 119.4 . . ?
S2 N3 H3 119.4 . . ?
C19 N4 C16 127.2(2) . . ?
C19 N4 H4D 116.4 . . ?
C16 N4 H4D 116.4 . . ?
C21 N5 C25 119.7(3) . . ?
C21 N5 Cd1 122.6(2) . . ?
C25 N5 Cd1 115.4(2) . . ?
C26 N6 C30 118.5(3) . . ?
C26 N6 Cd1 116.3(2) . . ?
C30 N6 Cd1 124.8(2) . . ?
O2 C1 O1 122.9(3) . . ?
O2 C1 C2 120.4(3) . . ?
O1 C1 C2 116.7(3) . . ?
O2 C1 Cd1 61.60(17) . . ?
O1 C1 Cd1 61.62(16) . . ?
C2 C1 Cd1 171.1(2) . . ?
N1 C2 C1 115.7(3) . . ?
N1 C2 H2A 108.3 . . ?
C1 C2 H2A 108.3 . . ?
N1 C2 H2B 108.3 . . ?
C1 C2 H2B 108.3 . . ?
H2A C2 H2B 107.4 . . ?
C4 C3 C8 119.8(2) . . ?
C4 C3 S1 119.5(2) . . ?
C8 C3 S1 120.6(2) . . ?
C3 C4 C5 119.9(3) . . ?
C3 C4 H4 120.1 . . ?
C5 C4 H4 120.1 . . ?
C4 C5 C6 121.0(3) . . ?
C4 C5 H5 119.5 . . ?
C6 C5 H5 119.5 . . ?
C5 C6 C7 119.0(2) . . ?
C5 C6 N2 117.2(2) . . ?
C7 C6 N2 123.8(2) . . ?
C8 C7 C6 120.1(3) . . ?
C8 C7 H7 120.0 . . ?
C6 C7 H7 120.0 . . ?
C7 C8 C3 120.2(3) . . ?
C7 C8 H8 119.9 . . ?
C3 C8 H8 119.9 . . ?
O5 C9 N2 122.6(3) . . ?
O5 C9 C10 122.3(3) . . ?
N2 C9 C10 115.0(3) . . ?
C9 C10 H10A 109.5 . . ?
C9 C10 H10B 109.5 . . ?
H10A C10 H10B 109.5 . . ?
C9 C10 H10C 109.5 . . ?
H10A C10 H10C 109.5 . . ?
H10B C10 H10C 109.5 . . ?
O7 C11 O6 123.8(3) . . ?
O7 C11 C12 121.6(3) . . ?
O6 C11 C12 114.5(2) . . ?
N3 C12 C11 115.8(2) . . ?
N3 C12 H12A 108.3 . . ?
C11 C12 H12A 108.3 . . ?
N3 C12 H12B 108.3 . . ?
C11 C12 H12B 108.3 . . ?
H12A C12 H12B 107.4 . . ?
C14 C13 C18 119.7(2) . . ?
C14 C13 S2 120.3(2) . . ?
C18 C13 S2 119.9(2) . . ?
C15 C14 C13 119.7(3) . . ?
C15 C14 H14 120.2 . . ?
C13 C14 H14 120.2 . . ?
C14 C15 C16 120.9(3) . . ?
C14 C15 H15 119.5 . . ?
C16 C15 H15 119.5 . . ?
C17 C16 C15 119.2(2) . . ?
C17 C16 N4 122.2(2) . . ?
C15 C16 N4 118.5(2) . . ?
C18 C17 C16 120.1(3) . . ?
C18 C17 H17 119.9 . . ?
C16 C17 H17 119.9 . . ?
C17 C18 C13 120.3(2) . . ?
C17 C18 H18 119.8 . . ?
C13 C18 H18 119.8 . . ?
O10 C19 N4 123.2(3) . . ?
O10 C19 C20 122.0(3) . . ?
N4 C19 C20 114.9(3) . . ?
C19 C20 H20A 109.5 . . ?
C19 C20 H20B 109.5 . . ?
H20A C20 H20B 109.5 . . ?
C19 C20 H20C 109.5 . . ?
H20A C20 H20C 109.5 . . ?
H20B C20 H20C 109.5 . . ?
N5 C21 C22 122.6(4) . . ?
N5 C21 H21 118.7 . . ?
C22 C21 H21 118.7 . . ?
C23 C22 C21 118.6(4) . . ?
C23 C22 H22 120.7 . . ?
C21 C22 H22 120.7 . . ?
C22 C23 C24 119.8(3) . . ?
C22 C23 H23 120.1 . . ?
C24 C23 H23 120.1 . . ?
C23 C24 C25 119.4(4) . . ?
C23 C24 H24 120.3 . . ?
C25 C24 H24 120.3 . . ?
N5 C25 C24 119.9(3) . . ?
N5 C25 C26 117.0(3) . . ?
C24 C25 C26 123.1(3) . . ?
N6 C26 C27 121.1(3) . . ?
N6 C26 C25 116.6(3) . . ?
C27 C26 C25 122.3(3) . . ?
C28 C27 C26 119.4(4) . . ?
C28 C27 H27 120.3 . . ?
C26 C27 H27 120.3 . . ?
C29 C28 C27 119.5(4) . . ?
C29 C28 H28 120.2 . . ?
C27 C28 H28 120.2 . . ?
C28 C29 C30 119.1(4) . . ?
C28 C29 H29 120.5 . . ?
C30 C29 H29 120.5 . . ?
N6 C30 C29 122.3(4) . . ?
N6 C30 H30 118.8 . . ?
C29 C30 H30 118.8 . . ?
O12 C31 C32 114.6(4) . . ?
O12 C31 H31A 108.6 . . ?
C32 C31 H31A 108.6 . . ?
O12 C31 H31B 108.6 . . ?
C32 C31 H31B 108.6 . . ?
H31A C31 H31B 107.6 . . ?
C31 C32 H32A 109.5 . . ?
C31 C32 H32B 109.5 . . ?
H32A C32 H32B 109.5 . . ?
C31 C32 H32C 109.5 . . ?
H32A C32 H32C 109.5 . . ?
H32B C32 H32C 109.5 . . ?

loop_
_geom_bond_atom_site_label_1
_geom_bond_atom_site_label_2
_geom_bond_distance
_geom_bond_site_symmetry_2
_geom_bond_publ_flag
Cd1 O6 2.225(2) . ?
Cd1 N6 2.332(3) . ?
Cd1 N5 2.332(2) . ?
Cd1 O11 2.354(2) . ?
Cd1 O2 2.416(2) . ?
Cd1 O1 2.416(2) . ?
Cd1 C1 2.746(3) . ?
S1 O4 1.431(2) . ?
S1 O3 1.431(2) . ?
S1 N1 1.598(3) . ?
S1 C3 1.766(3) . ?
S2 O8 1.4360(19) . ?
S2 O9 1.437(2) . ?
S2 N3 1.601(2) . ?
S2 C13 1.759(3) . ?
O1 C1 1.256(4) . ?
O2 C1 1.242(4) . ?
O5 C9 1.227(3) . ?
O6 C11 1.269(3) . ?
O7 C11 1.228(3) . ?
O10 C19 1.215(3) . ?
O11 H1W 0.8285 . ?
O11 H2W 0.8317 . ?
O12 C31 1.420(5) . ?
O12 H12 0.8200 . ?
O13 H3W 0.8509 . ?
O13 H4W 0.8989 . ?
O14 H5W 0.8348 . ?
O14 H6W 0.8339 . ?
N1 C2 1.439(4) . ?
N1 H1 0.8600 . ?
N2 C9 1.353(3) . ?
N2 C6 1.410(3) . ?
N2 H2 0.8600 . ?
N3 C12 1.450(3) . ?
N3 H3 0.8600 . ?
N4 C19 1.359(3) . ?
N4 C16 1.415(3) . ?
N4 H4D 0.8600 . ?
N5 C21 1.335(4) . ?
N5 C25 1.339(4) . ?
N6 C26 1.344(4) . ?
N6 C30 1.345(4) . ?
C1 C2 1.513(4) . ?
C2 H2A 0.9700 . ?
C2 H2B 0.9700 . ?
C3 C4 1.377(4) . ?
C3 C8 1.390(4) . ?
C4 C5 1.378(4) . ?
C4 H4 0.9300 . ?
C5 C6 1.380(4) . ?
C5 H5 0.9300 . ?
C6 C7 1.398(4) . ?
C7 C8 1.374(4) . ?
C7 H7 0.9300 . ?
C8 H8 0.9300 . ?
C9 C10 1.507(4) . ?
C10 H10A 0.9600 . ?
C10 H10B 0.9600 . ?
C10 H10C 0.9600 . ?
C11 C12 1.518(4) . ?
C12 H12A 0.9700 . ?
C12 H12B 0.9700 . ?
C13 C14 1.383(4) . ?
C13 C18 1.385(4) . ?
C14 C15 1.375(4) . ?
C14 H14 0.9300 . ?
C15 C16 1.386(4) . ?
C15 H15 0.9300 . ?
C16 C17 1.382(4) . ?
C17 C18 1.381(4) . ?
C17 H17 0.9300 . ?
C18 H18 0.9300 . ?
C19 C20 1.506(4) . ?
C20 H20A 0.9600 . ?
C20 H20B 0.9600 . ?
C20 H20C 0.9600 . ?
C21 C22 1.369(5) . ?
C21 H21 0.9300 . ?
C22 C23 1.354(6) . ?
C22 H22 0.9300 . ?
C23 C24 1.377(6) . ?
C23 H23 0.9300 . ?
C24 C25 1.393(4) . ?
C24 H24 0.9300 . ?
C25 C26 1.483(5) . ?
C26 C27 1.385(5) . ?
C27 C28 1.371(6) . ?
C27 H27 0.9300 . ?
C28 C29 1.359(7) . ?
C28 H28 0.9300 . ?
C29 C30 1.372(6) . ?
C29 H29 0.9300 . ?
C30 H30 0.9300 . ?
C31 C32 1.431(6) . ?
C31 H31A 0.9700 . ?
C31 H31B 0.9700 . ?
C32 H32A 0.9600 . ?
C32 H32B 0.9600 . ?
C32 H32C 0.9600 . ?

loop_
_geom_hbond_atom_site_label_D
_geom_hbond_atom_site_label_H
_geom_hbond_atom_site_label_A
_geom_hbond_distance_DH
_geom_hbond_distance_HA
_geom_hbond_distance_DA
_geom_hbond_angle_DHA
_geom_hbond_site_symmetry_A
N4 H4D O14 0.86 2.05 2.908(3) 172.3 2_655
N3 H3 O1 0.86 2.08 2.868(3) 152.2 2_655
N2 H2 O10 0.86 2.06 2.909(3) 167.5 2_655
N1 H1 O12 0.86 2.08 2.928(4) 166.7 2_655
O14 H6W O9 0.83 2.19 2.937(3) 148.6 4_576
O14 H5W O5 0.83 1.95 2.712(3) 152.0 .
O13 H4W O8 0.90 2.44 3.117(3) 132.4 2_545
O13 H3W O14 0.85 2.02 2.849(4) 165.6 .
O12 H12 O6 0.82 1.96 2.757(3) 162.6 .
O11 H2W O7 0.83 1.91 2.696(3) 157.2 2_645
O11 H1W O12 0.83 2.23 2.916(4) 140.6 .

loop_
_geom_torsion_atom_site_label_1
_geom_torsion_atom_site_label_2
_geom_torsion_atom_site_label_3
_geom_torsion_atom_site_label_4
_geom_torsion
_geom_torsion_site_symmetry_1
_geom_torsion_site_symmetry_2
_geom_torsion_site_symmetry_3
_geom_torsion_site_symmetry_4
_geom_torsion_publ_flag
O6 Cd1 O1 C1 -76.9(2) . . . . ?
N6 Cd1 O1 C1 148.34(19) . . . . ?
N5 Cd1 O1 C1 77.89(18) . . . . ?
O11 Cd1 O1 C1 -117.63(19) . . . . ?
O2 Cd1 O1 C1 -3.52(16) . . . . ?
O6 Cd1 O2 C1 152.29(16) . . . . ?
N6 Cd1 O2 C1 -35.4(2) . . . . ?
N5 Cd1 O2 C1 -92.38(18) . . . . ?
O11 Cd1 O2 C1 70.14(18) . . . . ?
O1 Cd1 O2 C1 3.56(16) . . . . ?
N6 Cd1 O6 C11 -129.05(18) . . . . ?
N5 Cd1 O6 C11 -49.7(2) . . . . ?
O11 Cd1 O6 C11 143.1(2) . . . . ?
O2 Cd1 O6 C11 44.6(2) . . . . ?
O1 Cd1 O6 C11 102.2(2) . . . . ?
C1 Cd1 O6 C11 62.2(2) . . . . ?
O4 S1 N1 C2 37.8(3) . . . . ?
O3 S1 N1 C2 167.3(2) . . . . ?
C3 S1 N1 C2 -77.8(3) . . . . ?
O8 S2 N3 C12 176.5(2) . . . . ?
O9 S2 N3 C12 48.1(2) . . . . ?
C13 S2 N3 C12 -67.8(2) . . . . ?
O6 Cd1 N5 C21 70.6(3) . . . . ?
N6 Cd1 N5 C21 179.4(3) . . . . ?
O11 Cd1 N5 C21 -152.8(3) . . . . ?
O2 Cd1 N5 C21 -42.2(3) . . . . ?
O1 Cd1 N5 C21 -95.8(3) . . . . ?
C1 Cd1 N5 C21 -69.2(3) . . . . ?
O6 Cd1 N5 C25 -126.9(2) . . . . ?
N6 Cd1 N5 C25 -18.1(2) . . . . ?
O11 Cd1 N5 C25 9.7(4) . . . . ?
O2 Cd1 N5 C25 120.3(2) . . . . ?
O1 Cd1 N5 C25 66.7(2) . . . . ?
C1 Cd1 N5 C25 93.3(2) . . . . ?
O6 Cd1 N6 C26 124.6(2) . . . . ?
N5 Cd1 N6 C26 14.5(2) . . . . ?
O11 Cd1 N6 C26 -157.1(2) . . . . ?
O2 Cd1 N6 C26 -47.6(2) . . . . ?
O1 Cd1 N6 C26 -78.3(2) . . . . ?
C1 Cd1 N6 C26 -63.6(2) . . . . ?
O6 Cd1 N6 C30 -62.6(3) . . . . ?
N5 Cd1 N6 C30 -172.7(3) . . . . ?
O11 Cd1 N6 C30 15.7(3) . . . . ?
O2 Cd1 N6 C30 125.2(3) . . . . ?
O1 Cd1 N6 C30 94.5(3) . . . . ?
C1 Cd1 N6 C30 109.2(3) . . . . ?
Cd1 O2 C1 O1 -6.6(3) . . . . ?
Cd1 O2 C1 C2 170.0(2) . . . . ?
Cd1 O1 C1 O2 6.6(3) . . . . ?
Cd1 O1 C1 C2 -170.2(2) . . . . ?
O6 Cd1 C1 O2 -38.0(2) . . . . ?
N6 Cd1 C1 O2 152.82(16) . . . . ?
N5 Cd1 C1 O2 85.02(18) . . . . ?
O11 Cd1 C1 O2 -113.14(17) . . . . ?
O1 Cd1 C1 O2 -173.7(3) . . . . ?
O6 Cd1 C1 O1 135.70(17) . . . . ?
N6 Cd1 C1 O1 -33.5(2) . . . . ?
N5 Cd1 C1 O1 -101.28(18) . . . . ?
O11 Cd1 C1 O1 60.56(18) . . . . ?
O2 Cd1 C1 O1 173.7(3) . . . . ?
O6 Cd1 C1 C2 -143.1(15) . . . . ?
N6 Cd1 C1 C2 47.7(15) . . . . ?
N5 Cd1 C1 C2 -20.1(15) . . . . ?
O11 Cd1 C1 C2 141.7(15) . . . . ?
O2 Cd1 C1 C2 -105.1(15) . . . . ?
O1 Cd1 C1 C2 81.2(15) . . . . ?
S1 N1 C2 C1 124.9(3) . . . . ?
O2 C1 C2 N1 4.4(4) . . . . ?
O1 C1 C2 N1 -178.8(3) . . . . ?
Cd1 C1 C2 N1 104.6(15) . . . . ?
O4 S1 C3 C4 151.0(2) . . . . ?
O3 S1 C3 C4 21.4(3) . . . . ?
N1 S1 C3 C4 -93.5(3) . . . . ?
O4 S1 C3 C8 -29.1(3) . . . . ?
O3 S1 C3 C8 -158.8(3) . . . . ?
N1 S1 C3 C8 86.3(3) . . . . ?
C8 C3 C4 C5 1.5(5) . . . . ?
S1 C3 C4 C5 -178.7(2) . . . . ?
C3 C4 C5 C6 -0.4(5) . . . . ?
C4 C5 C6 C7 -1.3(4) . . . . ?
C4 C5 C6 N2 177.9(3) . . . . ?
C9 N2 C6 C5 164.1(3) . . . . ?
C9 N2 C6 C7 -16.8(4) . . . . ?
C5 C6 C7 C8 1.9(4) . . . . ?
N2 C6 C7 C8 -177.2(3) . . . . ?
C6 C7 C8 C3 -0.9(5) . . . . ?
C4 C3 C8 C7 -0.8(5) . . . . ?
S1 C3 C8 C7 179.3(2) . . . . ?
C6 N2 C9 O5 1.4(5) . . . . ?
C6 N2 C9 C10 -177.1(3) . . . . ?
Cd1 O6 C11 O7 3.1(3) . . . . ?
Cd1 O6 C11 C12 -176.72(19) . . . . ?
S2 N3 C12 C11 91.3(3) . . . . ?
O7 C11 C12 N3 7.1(4) . . . . ?
O6 C11 C12 N3 -173.0(2) . . . . ?
O8 S2 C13 C14 33.4(3) . . . . ?
O9 S2 C13 C14 162.7(2) . . . . ?
N3 S2 C13 C14 -81.1(3) . . . . ?
O8 S2 C13 C18 -146.4(2) . . . . ?
O9 S2 C13 C18 -17.2(3) . . . . ?
N3 S2 C13 C18 99.1(2) . . . . ?
C18 C13 C14 C15 0.0(4) . . . . ?
S2 C13 C14 C15 -179.9(2) . . . . ?
C13 C14 C15 C16 -0.4(5) . . . . ?
C14 C15 C16 C17 1.1(5) . . . . ?
C14 C15 C16 N4 179.1(3) . . . . ?
C19 N4 C16 C17 -26.5(4) . . . . ?
C19 N4 C16 C15 155.5(3) . . . . ?
C15 C16 C17 C18 -1.4(4) . . . . ?
N4 C16 C17 C18 -179.4(3) . . . . ?
C16 C17 C18 C13 1.0(4) . . . . ?
C14 C13 C18 C17 -0.3(4) . . . . ?
S2 C13 C18 C17 179.6(2) . . . . ?
C16 N4 C19 O10 1.0(5) . . . . ?
C16 N4 C19 C20 -178.7(3) . . . . ?
C25 N5 C21 C22 -0.8(5) . . . . ?
Cd1 N5 C21 C22 161.0(3) . . . . ?
N5 C21 C22 C23 -0.9(6) . . . . ?
C21 C22 C23 C24 2.2(6) . . . . ?
C22 C23 C24 C25 -1.8(6) . . . . ?
C21 N5 C25 C24 1.2(5) . . . . ?
Cd1 N5 C25 C24 -161.8(2) . . . . ?
C21 N5 C25 C26 -177.0(3) . . . . ?
Cd1 N5 C25 C26 20.0(3) . . . . ?
C23 C24 C25 N5 0.0(5) . . . . ?
C23 C24 C25 C26 178.1(3) . . . . ?
C30 N6 C26 C27 -0.9(5) . . . . ?
Cd1 N6 C26 C27 172.3(2) . . . . ?
C30 N6 C26 C25 176.9(3) . . . . ?
Cd1 N6 C26 C25 -9.8(3) . . . . ?
N5 C25 C26 N6 -6.9(4) . . . . ?
C24 C25 C26 N6 175.0(3) . . . . ?
N5 C25 C26 C27 171.0(3) . . . . ?
C24 C25 C26 C27 -7.2(5) . . . . ?
N6 C26 C27 C28 1.0(5) . . . . ?
C25 C26 C27 C28 -176.8(3) . . . . ?
C26 C27 C28 C29 -0.2(6) . . . . ?
C27 C28 C29 C30 -0.5(7) . . . . ?
C26 N6 C30 C29 0.2(5) . . . . ?
Cd1 N6 C30 C29 -172.5(3) . . . . ?
C28 C29 C30 N6 0.6(6) . . . . ?
